data_1568088
loop_
_publ_author_name
'Johnson, Alice'
'Olelewe, Chibuzor'
'Kim, Jong Hyun'
'Northcote-Smith, Joshua'
'Mertens, R. Tyler'
'Passeri, Ginevra'
'Singh, Kuldip'
'Awuah, Samuel G.'
'Suntharalingam, Kogularamanan'

_publ_section_title
;
 The anti-breast cancer stem cell properties of gold(i)-non-steroidal
 anti-inflammatory drug complexes.
;
_journal_issue 3
_journal_name_full 'Chemical science'
_journal_page_first 557
_journal_page_last 565
_journal_paper_doi 10.1039/d2sc04707a
_journal_volume 14
_journal_year 2023
_chemical_absolute_configuration syn
_chemical_formula_moiety 'C31 H32 Au O2 P'
_chemical_formula_sum 'C31 H32 Au O2 P'
_chemical_formula_weight 664.50
_space_group_crystal_system monoclinic
_space_group_IT_number 4
_space_group_name_Hall 'P 2yb'
_space_group_name_H-M_alt 'P 1 21 1'
_atom_sites_solution_hydrogens geom
_audit_creation_method SHELXL-2018/3
_audit_update_record
;
2022-05-30 deposited with the CCDC.	2022-12-12 downloaded from the CCDC.
;
_cell_angle_alpha 90
_cell_angle_beta 102.997(7)
_cell_angle_gamma 90
_cell_formula_units_Z 4
_cell_length_a 13.325(5)
_cell_length_b 12.768(5)
_cell_length_c 16.802(7)
_cell_measurement_reflns_used 922
_cell_measurement_temperature 150(2)
_cell_measurement_theta_max 28.104
_cell_measurement_theta_min 2.726
_cell_volume 2785.4(19)
_computing_cell_refinement 'Bruker SMART'
_computing_data_collection 'Bruker SMART'
_computing_data_reduction 'Bruker SHELXTL'
_computing_molecular_graphics 'Bruker SHELXTL'
_computing_publication_material 'Bruker SHELXTL'
_computing_structure_refinement 'SHELXL-2018/3 (Sheldrick, 2018)'
_computing_structure_solution 'Bruker SHELXTL'
_diffrn_ambient_temperature 150(2)
_diffrn_measured_fraction_theta_full 1.000
_diffrn_measured_fraction_theta_max 1.000
_diffrn_measurement_device_type 'Bruker Apex 2000 CCD area detector'
_diffrn_measurement_method 'phi and omega scans'
_diffrn_radiation_type MoK\a
_diffrn_radiation_wavelength 0.71073
_diffrn_reflns_av_R_equivalents 0.1070
_diffrn_reflns_av_unetI/netI 0.1238
_diffrn_reflns_Laue_measured_fraction_full 1.000
_diffrn_reflns_Laue_measured_fraction_max 1.000
_diffrn_reflns_limit_h_max 16
_diffrn_reflns_limit_h_min -16
_diffrn_reflns_limit_k_max 15
_diffrn_reflns_limit_k_min -15
_diffrn_reflns_limit_l_max 20
_diffrn_reflns_limit_l_min -20
_diffrn_reflns_number 21714
_diffrn_reflns_point_group_measured_fraction_full 0.987
_diffrn_reflns_point_group_measured_fraction_max 0.983
_diffrn_reflns_theta_full 25.242
_diffrn_reflns_theta_max 25.999
_diffrn_reflns_theta_min 1.244
_exptl_absorpt_coefficient_mu 5.364
_exptl_absorpt_correction_T_max 0.831
_exptl_absorpt_correction_T_min 0.339
_exptl_absorpt_correction_type empirical
_exptl_absorpt_process_details
;
absorption correction based on 10407 reflections(SADABS);Rint 0.1857 before
correction and 0.0914 after.
;
_exptl_crystal_colour colourless
_exptl_crystal_density_diffrn 1.585
_exptl_crystal_description plate
_exptl_crystal_F_000 1312
_exptl_crystal_size_max 0.52
_exptl_crystal_size_mid 0.46
_exptl_crystal_size_min 0.04
_refine_diff_density_max 4.241
_refine_diff_density_min -2.061
_refine_diff_density_rms 0.221
_refine_ls_abs_structure_details
; 
 Flack x determined using 2827 quotients [(I+)-(I-)]/[(I+)+(I-)] 
 (Parsons, Flack and Wagner, Acta Cryst. B69 (2013) 249-259). 
;
_refine_ls_abs_structure_Flack -0.003(14)
_refine_ls_extinction_method none
_refine_ls_goodness_of_fit_ref 1.011
_refine_ls_hydrogen_treatment constr
_refine_ls_matrix_type full
_refine_ls_number_parameters 637
_refine_ls_number_reflns 10774
_refine_ls_number_restraints 110
_refine_ls_restrained_S_all 1.010
_refine_ls_R_factor_all 0.0896
_refine_ls_R_factor_gt 0.0740
_refine_ls_shift/su_max 0.001
_refine_ls_shift/su_mean 0.000
_refine_ls_structure_factor_coef Fsqd
_refine_ls_weighting_details 'w=1/[\s^2^(Fo^2^)+(0.0904P)^2^] where P=(Fo^2^+2Fc^2^)/3'
_refine_ls_weighting_scheme calc
_refine_ls_wR_factor_gt 0.1663
_refine_ls_wR_factor_ref 0.1743
_reflns_Friedel_coverage 0.878
_reflns_Friedel_fraction_full 0.972
_reflns_Friedel_fraction_max 0.965
_reflns_number_gt 8611
_reflns_number_total 10774
_reflns_threshold_expression 'I > 2\s(I)'
_cod_data_source_file d2sc04707a2.cif
_cod_data_source_block 21034
_cod_depositor_comments 'Adding full bibliography for 1568086--1568093.cif.'
_cod_original_cell_volume 2785.3(19)
_cod_original_sg_symbol_H-M 'P 21'
_cod_database_code 1568088
_shelx_shelxl_version_number 2018/3
_shelx_space_group_comment
; 
The symmetry employed for this shelxl refinement is uniquely defined 
by the following loop, which should always be used as a source of 
symmetry information in preference to the above space-group names. 
They are only intended as comments. 
;

loop_
_space_group_symop_operation_xyz
'x, y, z'
'-x, y+1/2, -z'

loop_
_atom_site_label
_atom_site_type_symbol
_atom_site_fract_x
_atom_site_fract_y
_atom_site_fract_z
_atom_site_U_iso_or_equiv
_atom_site_adp_type
_atom_site_occupancy
_atom_site_site_symmetry_order
_atom_site_calc_flag
_atom_site_refinement_flags_posn
_atom_site_refinement_flags_adp
_atom_site_refinement_flags_occupancy
_atom_site_disorder_assembly
_atom_site_disorder_group
Au1 Au 0.12916(6) 0.55990(6) 0.53480(5) 0.0408(3) Uani 1 1 d . . . . .
O1 O 0.2720(12) 0.6223(12) 0.5917(10) 0.049(4) Uani 1 1 d . . . . .
O2 O 0.2677(14) 0.5072(14) 0.6886(10) 0.060(5) Uani 1 1 d . . . . .
P1 P -0.0222(4) 0.4966(4) 0.4696(3) 0.0339(11) Uani 1 1 d . U . . .
C1 C 0.3074(16) 0.5766(16) 0.6603(12) 0.035(5) Uani 1 1 d . . . . .
C2 C 0.4150(17) 0.6227(17) 0.7066(15) 0.049(6) Uani 1 1 d . . . . .
H2 H 0.447267 0.568538 0.747349 0.058 Uiso 1 1 calc R U . . .
C3 C 0.3954(15) 0.7151(14) 0.7543(13) 0.036(5) Uani 1 1 d D . . . .
C4 C 0.3871(18) 0.7122(18) 0.8325(14) 0.044(6) Uani 1 1 d . . . . .
H4 H 0.396487 0.646679 0.859956 0.053 Uiso 1 1 calc R U . . .
C5 C 0.366(2) 0.798(2) 0.8750(15) 0.066(8) Uani 1 1 d . . . . .
H5 H 0.362860 0.790128 0.930615 0.080 Uiso 1 1 calc R U . . .
C6 C 0.350(2) 0.892(2) 0.8389(18) 0.071(7) Uani 1 1 d . U . . .
C7 C 0.3582(19) 0.8981(19) 0.7638(16) 0.049(6) Uani 1 1 d . . . . .
H7 H 0.349269 0.965077 0.738586 0.058 Uiso 1 1 calc R U . . .
C8 C 0.3792(16) 0.8138(18) 0.7169(11) 0.043(5) Uani 1 1 d D . . . .
H8 H 0.382294 0.823184 0.661464 0.051 Uiso 1 1 calc R U . . .
C9 C 0.315(2) 0.989(2) 0.8813(19) 0.078(6) Uani 1 1 d . U . . .
H9A H 0.255432 1.021785 0.843575 0.094 Uiso 1 1 calc R U . . .
H9B H 0.291386 0.965332 0.930398 0.094 Uiso 1 1 calc R U . . .
C10 C 0.402(3) 1.070(3) 0.9065(19) 0.086(6) Uani 1 1 d . U . . .
H10 H 0.429184 1.084848 0.857055 0.103 Uiso 1 1 calc R U . . .
C11 C 0.4902(18) 0.640(2) 0.6499(19) 0.069(9) Uani 1 1 d . . . . .
H11A H 0.468913 0.701190 0.615449 0.104 Uiso 1 1 calc R U . . .
H11B H 0.489469 0.577717 0.615165 0.104 Uiso 1 1 calc R U . . .
H11C H 0.560002 0.650414 0.682968 0.104 Uiso 1 1 calc R U . . .
C12 C 0.353(3) 1.174(3) 0.930(3) 0.111(10) Uani 1 1 d . U . . .
H12A H 0.327479 1.162975 0.979487 0.167 Uiso 1 1 calc R U . . .
H12B H 0.295884 1.194910 0.885043 0.167 Uiso 1 1 calc R U . . .
H12C H 0.405495 1.229204 0.939505 0.167 Uiso 1 1 calc R U . . .
C13 C 0.491(3) 1.030(3) 0.972(2) 0.110(10) Uani 1 1 d . U . . .
H13A H 0.548897 1.012987 0.947538 0.165 Uiso 1 1 calc R U . . .
H13B H 0.469555 0.967428 0.997532 0.165 Uiso 1 1 calc R U . . .
H13C H 0.511849 1.084613 1.013662 0.165 Uiso 1 1 calc R U . . .
C14 C -0.1118(16) 0.5983(16) 0.4200(12) 0.0338(13) Uani 1 1 d . U . . .
C15 C -0.0745(16) 0.6914(16) 0.4015(12) 0.0341(15) Uani 1 1 d . U . . .
H15 H -0.002598 0.705077 0.414701 0.041 Uiso 1 1 calc R U . . .
C16 C -0.144(2) 0.7664(19) 0.3627(14) 0.049(6) Uani 1 1 d . . . . .
H16 H -0.117349 0.831964 0.350243 0.059 Uiso 1 1 calc R U . . .
C17 C -0.244(2) 0.7517(19) 0.3424(13) 0.049(6) Uani 1 1 d . . . . .
H17 H -0.287643 0.803877 0.312587 0.058 Uiso 1 1 calc R U . . .
C18 C -0.2851(19) 0.659(2) 0.3647(16) 0.053(7) Uani 1 1 d . . . . .
H18 H -0.357593 0.649881 0.354142 0.064 Uiso 1 1 calc R U . . .
C19 C -0.2189(15) 0.5811(17) 0.4028(11) 0.0344(15) Uani 1 1 d . U . . .
H19 H -0.245671 0.516569 0.416965 0.041 Uiso 1 1 calc R U . . .
C20 C -0.0891(14) 0.4299(15) 0.5374(11) 0.030(4) Uani 1 1 d D . . . .
C21 C -0.0822(18) 0.4693(19) 0.6147(12) 0.045(6) Uani 1 1 d . . . . .
H21 H -0.041429 0.530070 0.630457 0.054 Uiso 1 1 calc R U . . .
C22 C -0.130(2) 0.426(2) 0.6691(15) 0.059(7) Uani 1 1 d . . . . .
H22 H -0.120776 0.453196 0.722904 0.071 Uiso 1 1 calc R U . . .
C23 C -0.1970(19) 0.337(2) 0.6435(14) 0.054(7) Uani 1 1 d . . . . .
H23 H -0.235764 0.307000 0.678794 0.065 Uiso 1 1 calc R U . . .
C24 C -0.202(2) 0.298(2) 0.5697(16) 0.058(7) Uani 1 1 d . . . . .
H24 H -0.242407 0.236811 0.553954 0.069 Uiso 1 1 calc R U . . .
C25 C -0.1529(15) 0.3424(17) 0.5152(13) 0.043(6) Uani 1 1 d D . . . .
H25 H -0.161706 0.313804 0.461929 0.052 Uiso 1 1 calc R U . . .
C26 C -0.0118(16) 0.4008(16) 0.3918(11) 0.030(4) Uani 1 1 d . . . . .
C27 C -0.0856(19) 0.3907(19) 0.3198(13) 0.043(6) Uani 1 1 d . . . . .
H27 H -0.142852 0.437009 0.308555 0.051 Uiso 1 1 calc R U . . .
C28 C -0.0765(18) 0.313(3) 0.2634(13) 0.054(6) Uani 1 1 d . . . . .
H28 H -0.126073 0.306572 0.213269 0.065 Uiso 1 1 calc R U . . .
C29 C 0.007(2) 0.245(2) 0.2826(14) 0.055(7) Uani 1 1 d . . . . .
H29 H 0.013144 0.189883 0.245743 0.066 Uiso 1 1 calc R U . . .
C30 C 0.080(2) 0.2551(18) 0.3537(18) 0.057(7) Uani 1 1 d . . . . .
H30 H 0.136987 0.208508 0.365042 0.069 Uiso 1 1 calc R U . . .
C31 C 0.0718(16) 0.332(2) 0.4087(13) 0.044(5) Uani 1 1 d . . . . .
H31 H 0.122785 0.338549 0.458023 0.053 Uiso 1 1 calc R U . . .
Au1A Au 0.88057(6) 0.32263(5) 0.98692(5) 0.0339(2) Uani 1 1 d . . . . .
O1A O 0.7345(10) 0.2681(12) 0.9380(9) 0.042(3) Uani 1 1 d . U . . .
O2A O 0.7317(16) 0.3722(15) 0.8312(10) 0.075(6) Uani 1 1 d . . . . .
P1A P 1.0359(4) 0.3847(4) 1.0435(3) 0.0293(11) Uani 1 1 d . . . . .
C1A C 0.6919(17) 0.307(2) 0.8691(15) 0.052(3) Uani 1 1 d . U . . .
C2A C 0.5826(18) 0.2653(19) 0.8328(16) 0.053(3) Uani 1 1 d . U . . .
H2A H 0.557815 0.228100 0.877119 0.063 Uiso 1 1 calc R U . . .
C3A C 0.5887(17) 0.1879(19) 0.7685(15) 0.053(3) Uani 1 1 d . U . . .
C4A C 0.6106(17) 0.080(2) 0.7894(14) 0.048(6) Uani 1 1 d . . . . .
H4A H 0.617308 0.060002 0.844744 0.058 Uiso 1 1 calc R U . . .
C5A C 0.622(2) 0.008(2) 0.7359(19) 0.065(8) Uani 1 1 d . . . . .
H5A H 0.631051 -0.063142 0.752117 0.078 Uiso 1 1 calc R U . . .
C6A C 0.621(2) 0.038(3) 0.6513(17) 0.073(7) Uani 1 1 d . U . . .
C7A C 0.594(2) 0.141(3) 0.6298(16) 0.062(8) Uani 1 1 d . . . . .
H7A H 0.583301 0.161279 0.574197 0.075 Uiso 1 1 calc R U . . .
C8A C 0.5813(18) 0.2121(19) 0.6859(15) 0.054(6) Uani 1 1 d . . . . .
H8A H 0.566815 0.282464 0.668621 0.065 Uiso 1 1 calc R U . . .
C9A C 0.645(2) -0.035(3) 0.589(2) 0.087(7) Uani 1 1 d D U . . .
H9A1 H 0.710846 -0.070324 0.614027 0.104 Uiso 1 1 calc R U . . .
H9A2 H 0.658037 0.008336 0.543407 0.104 Uiso 1 1 calc R U . . .
C10A C 0.5682(18) -0.117(2) 0.554(2) 0.098(7) Uani 1 1 d D U . . .
H10A H 0.560379 -0.160093 0.601961 0.118 Uiso 1 1 calc R U . . .
C11A C 0.5082(17) 0.3546(18) 0.8022(16) 0.055(3) Uani 1 1 d . U . . .
H11D H 0.541422 0.405534 0.772819 0.083 Uiso 1 1 calc R U . . .
H11E H 0.489032 0.389041 0.848774 0.083 Uiso 1 1 calc R U . . .
H11F H 0.446275 0.326839 0.765345 0.083 Uiso 1 1 calc R U . . .
C12A C 0.613(2) -0.191(4) 0.501(2) 0.129(11) Uani 1 1 d D U . . .
H12D H 0.612235 -0.157824 0.448598 0.193 Uiso 1 1 calc R U . . .
H12E H 0.571120 -0.255282 0.492036 0.193 Uiso 1 1 calc R U . . .
H12F H 0.683631 -0.208904 0.528575 0.193 Uiso 1 1 calc R U . . .
C13A C 0.4607(17) -0.076(2) 0.5176(16) 0.072(7) Uani 1 1 d D U . . .
H13D H 0.464223 -0.023128 0.475984 0.108 Uiso 1 1 calc R U . . .
H13E H 0.431992 -0.044416 0.560734 0.108 Uiso 1 1 calc R U . . .
H13F H 0.416577 -0.133969 0.492419 0.108 Uiso 1 1 calc R U . . .
C14A C 1.0903(16) 0.4515(17) 0.9672(12) 0.036(5) Uani 1 1 d . . . . .
C15A C 1.0644(16) 0.4218(18) 0.8867(13) 0.040(5) Uani 1 1 d . . . . .
H15A H 1.012209 0.370666 0.869820 0.048 Uiso 1 1 calc R U . . .
C16A C 1.112(2) 0.464(2) 0.8302(14) 0.055(7) Uani 1 1 d . . . . .
H16A H 1.099409 0.435678 0.776684 0.066 Uiso 1 1 calc R U . . .
C17A C 1.1784(17) 0.548(3) 0.8500(13) 0.050(6) Uani 1 1 d . . . . .
H17A H 1.207288 0.581263 0.809784 0.059 Uiso 1 1 calc R U . . .
C18A C 1.2016(17) 0.5822(17) 0.9304(13) 0.040(5) Uani 1 1 d . . . . .
H18A H 1.249286 0.637961 0.945442 0.048 Uiso 1 1 calc R U . . .
C19A C 1.1566(15) 0.5366(14) 0.9907(12) 0.033(5) Uani 1 1 d . . . . .
H19A H 1.170698 0.562739 1.045034 0.039 Uiso 1 1 calc R U . . .
C20A C 1.0324(16) 0.4826(16) 1.1213(11) 0.030(5) Uani 1 1 d . . . . .
C21A C 0.9521(16) 0.554(2) 1.1028(13) 0.044(5) Uani 1 1 d . . . . .
H21A H 0.899061 0.545084 1.054929 0.053 Uiso 1 1 calc R U . . .
C22A C 0.950(2) 0.6401(19) 1.1570(15) 0.053(7) Uani 1 1 d . . . . .
H22A H 0.896781 0.691103 1.143160 0.064 Uiso 1 1 calc R U . . .
C23A C 1.019(2) 0.650(2) 1.2249(15) 0.057(7) Uani 1 1 d . . . . .
H23A H 1.015029 0.705391 1.261385 0.069 Uiso 1 1 calc R U . . .
C24A C 1.106(2) 0.573(2) 1.2454(14) 0.063(7) Uani 1 1 d . . . . .
H24A H 1.159082 0.580772 1.293099 0.076 Uiso 1 1 calc R U . . .
C25A C 1.1053(18) 0.4889(19) 1.1926(14) 0.044(6) Uani 1 1 d . . . . .
H25A H 1.156145 0.435694 1.206236 0.053 Uiso 1 1 calc R U . . .
C26A C 1.1344(18) 0.2879(16) 1.0855(14) 0.043(5) Uani 1 1 d . . . . .
C27A C 1.2341(14) 0.3093(19) 1.1076(13) 0.040(5) Uani 1 1 d . . . . .
H27A H 1.255951 0.379058 1.101591 0.048 Uiso 1 1 calc R U . . .
C28A C 1.3095(19) 0.233(2) 1.1396(16) 0.051(6) Uani 1 1 d . . . . .
H28A H 1.380891 0.249940 1.152820 0.062 Uiso 1 1 calc R U . . .
C29A C 1.2749(18) 0.1363(19) 1.1505(14) 0.049(6) Uani 1 1 d . . . . .
H29A H 1.323720 0.083795 1.172696 0.058 Uiso 1 1 calc R U . . .
C30A C 1.175(2) 0.1106(18) 1.1315(14) 0.052(7) Uani 1 1 d . . . . .
H30A H 1.154338 0.040657 1.138806 0.063 Uiso 1 1 calc R U . . .
C31A C 1.1018(16) 0.1854(16) 1.1012(12) 0.033(4) Uani 1 1 d . . . . .
H31A H 1.030512 0.168800 1.090984 0.040 Uiso 1 1 calc R U . . .

loop_
_atom_site_aniso_label
_atom_site_aniso_U_11
_atom_site_aniso_U_22
_atom_site_aniso_U_33
_atom_site_aniso_U_23
_atom_site_aniso_U_13
_atom_site_aniso_U_12
Au1 0.0306(5) 0.0347(5) 0.0522(5) -0.0035(4) -0.0013(3) -0.0017(4)
O1 0.037(9) 0.036(9) 0.064(11) 0.006(8) -0.009(8) -0.007(7)
O2 0.071(13) 0.047(11) 0.064(11) -0.008(8) 0.017(9) -0.027(9)
P1 0.027(3) 0.032(3) 0.041(3) -0.004(2) 0.002(2) 0.000(2)
C1 0.037(12) 0.023(11) 0.042(11) -0.001(9) 0.001(9) -0.006(9)
C2 0.042(14) 0.029(12) 0.060(15) 0.000(10) -0.020(11) 0.004(10)
C3 0.025(11) 0.025(11) 0.052(13) 0.002(9) -0.003(9) -0.011(8)
C4 0.050(15) 0.034(13) 0.048(13) 0.015(10) 0.007(11) -0.021(11)
C5 0.067(18) 0.09(2) 0.047(14) -0.019(14) 0.023(12) -0.041(16)
C6 0.088(16) 0.061(13) 0.075(14) -0.041(11) 0.043(12) -0.055(12)
C7 0.048(16) 0.033(13) 0.063(16) -0.012(11) 0.010(12) -0.010(11)
C8 0.051(13) 0.040(13) 0.031(10) 0.000(11) -0.003(8) -0.002(12)
C9 0.095(14) 0.068(12) 0.087(13) -0.041(11) 0.049(11) -0.048(11)
C10 0.102(15) 0.076(13) 0.092(13) -0.042(12) 0.048(11) -0.050(12)
C11 0.023(13) 0.073(18) 0.11(2) -0.042(17) 0.019(14) -0.009(12)
C12 0.13(2) 0.086(17) 0.13(2) -0.056(17) 0.059(18) -0.049(15)
C13 0.13(2) 0.11(2) 0.091(19) -0.035(16) 0.021(15) -0.068(16)
C14 0.027(3) 0.032(3) 0.040(3) -0.004(2) 0.002(2) -0.001(2)
C15 0.027(3) 0.033(3) 0.040(3) -0.004(3) 0.002(3) -0.001(3)
C16 0.060(17) 0.032(13) 0.052(14) 0.006(10) 0.007(12) -0.006(12)
C17 0.073(19) 0.035(14) 0.035(12) -0.003(9) 0.006(12) 0.007(12)
C18 0.030(14) 0.057(17) 0.070(17) -0.003(13) 0.005(12) 0.021(12)
C19 0.027(3) 0.033(3) 0.041(3) -0.004(3) 0.002(3) -0.001(3)
C20 0.016(10) 0.035(12) 0.034(10) 0.002(8) -0.003(8) 0.008(9)
C21 0.046(14) 0.051(14) 0.030(11) -0.014(10) -0.006(10) 0.011(11)
C22 0.08(2) 0.061(18) 0.031(12) 0.001(11) 0.009(13) 0.001(15)
C23 0.051(15) 0.065(19) 0.049(13) 0.015(13) 0.016(11) 0.000(14)
C24 0.055(17) 0.046(19) 0.071(17) 0.002(12) 0.012(13) -0.007(13)
C25 0.031(12) 0.051(17) 0.052(12) -0.004(11) 0.016(10) 0.002(11)
C26 0.035(12) 0.026(11) 0.028(10) -0.001(8) 0.006(9) -0.006(9)
C27 0.051(16) 0.039(14) 0.038(12) -0.010(10) 0.008(11) 0.005(11)
C28 0.046(14) 0.064(17) 0.048(12) 0.014(14) 0.004(10) 0.003(14)
C29 0.059(17) 0.062(17) 0.038(13) -0.025(11) -0.002(11) 0.009(13)
C30 0.060(18) 0.024(12) 0.09(2) 0.002(12) 0.030(15) 0.005(11)
C31 0.037(12) 0.042(14) 0.049(11) -0.011(12) 0.002(9) 0.019(12)
Au1A 0.0260(4) 0.0309(4) 0.0401(4) 0.0022(4) -0.0025(3) -0.0042(4)
O1A 0.022(7) 0.048(8) 0.043(7) 0.005(6) -0.020(6) -0.003(6)
O2A 0.098(16) 0.061(12) 0.048(10) 0.015(9) -0.020(10) -0.046(11)
P1A 0.027(3) 0.027(3) 0.030(3) -0.001(2) -0.004(2) 0.001(2)
C1A 0.035(6) 0.045(7) 0.064(7) -0.016(5) -0.017(5) 0.004(5)
C2A 0.035(6) 0.045(7) 0.064(7) -0.016(5) -0.018(5) 0.004(5)
C3A 0.035(6) 0.045(7) 0.064(7) -0.016(6) -0.018(6) 0.003(5)
C4A 0.035(13) 0.050(16) 0.048(13) 0.006(11) -0.014(9) -0.005(11)
C5A 0.055(18) 0.040(16) 0.09(2) 0.002(14) -0.009(15) 0.007(13)
C6A 0.039(12) 0.104(19) 0.065(13) -0.018(12) -0.011(10) -0.014(12)
C7A 0.049(17) 0.09(2) 0.041(14) -0.007(14) -0.004(12) -0.009(15)
C8A 0.048(15) 0.043(14) 0.058(15) 0.016(12) -0.015(12) -0.012(11)
C9A 0.048(11) 0.122(17) 0.082(13) -0.028(12) -0.003(10) -0.008(11)
C10A 0.056(12) 0.135(17) 0.097(14) -0.040(13) 0.003(11) -0.009(11)
C11A 0.037(7) 0.047(7) 0.066(7) -0.016(6) -0.020(6) 0.005(6)
C12A 0.070(18) 0.18(3) 0.13(2) -0.08(2) 0.006(16) 0.004(18)
C13A 0.045(12) 0.102(19) 0.066(15) -0.011(14) 0.006(12) -0.024(12)
C14A 0.027(12) 0.037(13) 0.045(12) -0.010(9) 0.011(9) 0.002(9)
C15A 0.031(12) 0.043(13) 0.045(12) -0.007(10) 0.008(10) -0.006(10)
C16A 0.058(17) 0.068(18) 0.038(13) -0.013(12) 0.009(12) -0.021(14)
C17A 0.031(12) 0.077(19) 0.042(12) -0.001(13) 0.009(9) -0.004(13)
C18A 0.042(14) 0.023(13) 0.059(14) -0.006(9) 0.018(10) -0.003(10)
C19A 0.036(12) 0.015(11) 0.044(11) -0.017(8) 0.003(9) -0.002(8)
C20A 0.040(13) 0.026(11) 0.024(10) -0.004(8) 0.005(9) 0.002(9)
C21A 0.038(12) 0.034(12) 0.052(12) 0.005(11) -0.007(9) -0.003(11)
C22A 0.072(19) 0.034(14) 0.053(15) -0.007(11) 0.011(14) 0.017(12)
C23A 0.072(19) 0.047(15) 0.053(15) -0.030(11) 0.017(14) 0.011(13)
C24A 0.09(2) 0.051(16) 0.043(13) -0.005(12) -0.003(12) 0.016(16)
C25A 0.037(14) 0.037(14) 0.053(14) -0.003(10) -0.001(11) 0.007(11)
C26A 0.051(15) 0.024(10) 0.057(14) -0.012(9) 0.017(11) 0.000(10)
C27A 0.019(10) 0.039(12) 0.058(12) 0.001(11) -0.002(8) -0.002(10)
C28A 0.026(13) 0.053(16) 0.072(17) 0.006(12) 0.007(11) 0.006(11)
C29A 0.040(14) 0.040(14) 0.055(14) -0.012(11) -0.012(11) 0.022(11)
C30A 0.069(19) 0.025(12) 0.056(15) 0.000(10) -0.002(13) 0.015(12)
C31A 0.030(12) 0.031(11) 0.037(11) -0.009(8) 0.005(9) 0.008(9)

loop_
_atom_type_symbol
_atom_type_description
_atom_type_scat_dispersion_real
_atom_type_scat_dispersion_imag
_atom_type_scat_source
C C 0.0033 0.0016 'International Tables Vol C Tables 4.2.6.8 and 6.1.1.4'
H H 0.0000 0.0000 'International Tables Vol C Tables 4.2.6.8 and 6.1.1.4'
O O 0.0106 0.0060 'International Tables Vol C Tables 4.2.6.8 and 6.1.1.4'
P P 0.1023 0.0942 'International Tables Vol C Tables 4.2.6.8 and 6.1.1.4'
Au Au -2.0133 8.8022 'International Tables Vol C Tables 4.2.6.8 and 6.1.1.4'

loop_
_geom_angle_atom_site_label_1
_geom_angle_atom_site_label_2
_geom_angle_atom_site_label_3
_geom_angle
_geom_angle_site_symmetry_1
_geom_angle_site_symmetry_3
_geom_angle_publ_flag
O1 Au1 P1 177.7(5) . . ?
C1 O1 Au1 110.6(13) . . ?
C20 P1 C26 105.3(9) . . ?
C20 P1 C14 104.9(9) . . ?
C26 P1 C14 107.3(9) . . ?
C20 P1 Au1 112.5(6) . . ?
C26 P1 Au1 113.1(7) . . ?
C14 P1 Au1 113.1(7) . . ?
O2 C1 O1 126(2) . . ?
O2 C1 C2 121.2(19) . . ?
O1 C1 C2 112.4(18) . . ?
C3 C2 C11 116.1(19) . . ?
C3 C2 C1 108.1(18) . . ?
C11 C2 C1 113.0(19) . . ?
C3 C2 H2 106.3 . . ?
C11 C2 H2 106.3 . . ?
C1 C2 H2 106.3 . . ?
C4 C3 C8 115.0(19) . . ?
C4 C3 C2 124.8(19) . . ?
C8 C3 C2 120(2) . . ?
C3 C4 C5 124(2) . . ?
C3 C4 H4 117.9 . . ?
C5 C4 H4 117.9 . . ?
C6 C5 C4 121(2) . . ?
C6 C5 H5 119.7 . . ?
C4 C5 H5 119.7 . . ?
C7 C6 C5 117(3) . . ?
C7 C6 C9 120(3) . . ?
C5 C6 C9 123(2) . . ?
C6 C7 C8 125(3) . . ?
C6 C7 H7 117.5 . . ?
C8 C7 H7 117.5 . . ?
C7 C8 C3 118.1(19) . . ?
C7 C8 H8 121.0 . . ?
C3 C8 H8 121.0 . . ?
C10 C9 C6 112(2) . . ?
C10 C9 H9A 109.2 . . ?
C6 C9 H9A 109.2 . . ?
C10 C9 H9B 109.2 . . ?
C6 C9 H9B 109.2 . . ?
H9A C9 H9B 107.9 . . ?
C13 C10 C9 113(3) . . ?
C13 C10 C12 114(3) . . ?
C9 C10 C12 108(3) . . ?
C13 C10 H10 107.1 . . ?
C9 C10 H10 107.1 . . ?
C12 C10 H10 107.1 . . ?
C2 C11 H11A 109.5 . . ?
C2 C11 H11B 109.5 . . ?
H11A C11 H11B 109.5 . . ?
C2 C11 H11C 109.5 . . ?
H11A C11 H11C 109.5 . . ?
H11B C11 H11C 109.5 . . ?
C10 C12 H12A 109.5 . . ?
C10 C12 H12B 109.5 . . ?
H12A C12 H12B 109.5 . . ?
C10 C12 H12C 109.5 . . ?
H12A C12 H12C 109.5 . . ?
H12B C12 H12C 109.5 . . ?
C10 C13 H13A 109.5 . . ?
C10 C13 H13B 109.5 . . ?
H13A C13 H13B 109.5 . . ?
C10 C13 H13C 109.5 . . ?
H13A C13 H13C 109.5 . . ?
H13B C13 H13C 109.5 . . ?
C15 C14 C19 120(2) . . ?
C15 C14 P1 119.5(16) . . ?
C19 C14 P1 120.7(16) . . ?
C14 C15 C16 118(2) . . ?
C14 C15 H15 120.8 . . ?
C16 C15 H15 120.8 . . ?
C17 C16 C15 124(2) . . ?
C17 C16 H16 118.2 . . ?
C15 C16 H16 118.2 . . ?
C16 C17 C18 119(2) . . ?
C16 C17 H17 120.3 . . ?
C18 C17 H17 120.3 . . ?
C17 C18 C19 119(2) . . ?
C17 C18 H18 120.4 . . ?
C19 C18 H18 120.4 . . ?
C18 C19 C14 119(2) . . ?
C18 C19 H19 120.3 . . ?
C14 C19 H19 120.3 . . ?
C21 C20 C25 116.8(19) . . ?
C21 C20 P1 118.9(16) . . ?
C25 C20 P1 124.2(15) . . ?
C22 C21 C20 123(2) . . ?
C22 C21 H21 118.4 . . ?
C20 C21 H21 118.4 . . ?
C21 C22 C23 118(2) . . ?
C21 C22 H22 120.8 . . ?
C23 C22 H22 120.8 . . ?
C24 C23 C22 118(2) . . ?
C24 C23 H23 120.8 . . ?
C22 C23 H23 120.8 . . ?
C23 C24 C25 123(3) . . ?
C23 C24 H24 118.6 . . ?
C25 C24 H24 118.6 . . ?
C24 C25 C20 120(2) . . ?
C24 C25 H25 119.8 . . ?
C20 C25 H25 119.8 . . ?
C27 C26 C31 119.8(19) . . ?
C27 C26 P1 122.6(17) . . ?
C31 C26 P1 117.6(15) . . ?
C26 C27 C28 120(2) . . ?
C26 C27 H27 119.8 . . ?
C28 C27 H27 119.8 . . ?
C29 C28 C27 118(2) . . ?
C29 C28 H28 120.8 . . ?
C27 C28 H28 120.8 . . ?
C30 C29 C28 121(2) . . ?
C30 C29 H29 119.5 . . ?
C28 C29 H29 119.5 . . ?
C29 C30 C31 121(2) . . ?
C29 C30 H30 119.6 . . ?
C31 C30 H30 119.6 . . ?
C30 C31 C26 120(2) . . ?
C30 C31 H31 120.2 . . ?
C26 C31 H31 120.2 . . ?
O1A Au1A P1A 177.8(5) . . ?
C1A O1A Au1A 115.0(15) . . ?
C20A P1A C14A 105.2(9) . . ?
C20A P1A C26A 108.7(9) . . ?
C14A P1A C26A 103.0(10) . . ?
C20A P1A Au1A 112.4(7) . . ?
C14A P1A Au1A 110.3(7) . . ?
C26A P1A Au1A 116.4(7) . . ?
O2A C1A O1A 125(2) . . ?
O2A C1A C2A 120(2) . . ?
O1A C1A C2A 115(2) . . ?
C3A C2A C11A 113(2) . . ?
C3A C2A C1A 108(2) . . ?
C11A C2A C1A 111(2) . . ?
C3A C2A H2A 107.9 . . ?
C11A C2A H2A 107.9 . . ?
C1A C2A H2A 107.9 . . ?
C8A C3A C4A 115(2) . . ?
C8A C3A C2A 125(2) . . ?
C4A C3A C2A 120(2) . . ?
C5A C4A C3A 123(2) . . ?
C5A C4A H4A 118.3 . . ?
C3A C4A H4A 118.3 . . ?
C4A C5A C6A 120(3) . . ?
C4A C5A H5A 120.0 . . ?
C6A C5A H5A 120.0 . . ?
C7A C6A C5A 116(3) . . ?
C7A C6A C9A 120(3) . . ?
C5A C6A C9A 124(3) . . ?
C8A C7A C6A 122(3) . . ?
C8A C7A H7A 119.2 . . ?
C6A C7A H7A 119.2 . . ?
C7A C8A C3A 123(2) . . ?
C7A C8A H8A 118.3 . . ?
C3A C8A H8A 118.3 . . ?
C6A C9A C10A 118(2) . . ?
C6A C9A H9A1 107.7 . . ?
C10A C9A H9A1 107.7 . . ?
C6A C9A H9A2 107.7 . . ?
C10A C9A H9A2 107.7 . . ?
H9A1 C9A H9A2 107.1 . . ?
C9A C10A C12A 110(3) . . ?
C9A C10A C13A 115(2) . . ?
C12A C10A C13A 116(3) . . ?
C9A C10A H10A 104.8 . . ?
C12A C10A H10A 104.8 . . ?
C13A C10A H10A 104.8 . . ?
C2A C11A H11D 109.5 . . ?
C2A C11A H11E 109.5 . . ?
H11D C11A H11E 109.5 . . ?
C2A C11A H11F 109.5 . . ?
H11D C11A H11F 109.5 . . ?
H11E C11A H11F 109.5 . . ?
C10A C12A H12D 109.5 . . ?
C10A C12A H12E 109.5 . . ?
H12D C12A H12E 109.5 . . ?
C10A C12A H12F 109.5 . . ?
H12D C12A H12F 109.5 . . ?
H12E C12A H12F 109.5 . . ?
C10A C13A H13D 109.5 . . ?
C10A C13A H13E 109.5 . . ?
H13D C13A H13E 109.5 . . ?
C10A C13A H13F 109.5 . . ?
H13D C13A H13F 109.5 . . ?
H13E C13A H13F 109.5 . . ?
C15A C14A C19A 120(2) . . ?
C15A C14A P1A 120.9(16) . . ?
C19A C14A P1A 119.4(15) . . ?
C16A C15A C14A 121(2) . . ?
C16A C15A H15A 119.3 . . ?
C14A C15A H15A 119.3 . . ?
C15A C16A C17A 121(2) . . ?
C15A C16A H16A 119.6 . . ?
C17A C16A H16A 119.6 . . ?
C16A C17A C18A 118(2) . . ?
C16A C17A H17A 121.0 . . ?
C18A C17A H17A 121.0 . . ?
C17A C18A C19A 122(2) . . ?
C17A C18A H18A 119.0 . . ?
C19A C18A H18A 119.0 . . ?
C14A C19A C18A 117.4(18) . . ?
C14A C19A H19A 121.3 . . ?
C18A C19A H19A 121.3 . . ?
C25A C20A C21A 121(2) . . ?
C25A C20A P1A 122.9(17) . . ?
C21A C20A P1A 115.7(16) . . ?
C20A C21A C22A 119(2) . . ?
C20A C21A H21A 120.4 . . ?
C22A C21A H21A 120.4 . . ?
C23A C22A C21A 121(2) . . ?
C23A C22A H22A 119.6 . . ?
C21A C22A H22A 119.6 . . ?
C22A C23A C24A 120(2) . . ?
C22A C23A H23A 120.0 . . ?
C24A C23A H23A 120.0 . . ?
C25A C24A C23A 118(2) . . ?
C25A C24A H24A 121.1 . . ?
C23A C24A H24A 121.1 . . ?
C20A C25A C24A 120(2) . . ?
C20A C25A H25A 119.8 . . ?
C24A C25A H25A 119.8 . . ?
C27A C26A C31A 118(2) . . ?
C27A C26A P1A 123.9(17) . . ?
C31A C26A P1A 118.2(16) . . ?
C26A C27A C28A 123(2) . . ?
C26A C27A H27A 118.3 . . ?
C28A C27A H27A 118.3 . . ?
C29A C28A C27A 116(2) . . ?
C29A C28A H28A 121.8 . . ?
C27A C28A H28A 121.8 . . ?
C30A C29A C28A 123(2) . . ?
C30A C29A H29A 118.5 . . ?
C28A C29A H29A 118.5 . . ?
C29A C30A C31A 120(2) . . ?
C29A C30A H30A 120.0 . . ?
C31A C30A H30A 120.0 . . ?
C30A C31A C26A 119(2) . . ?
C30A C31A H31A 120.4 . . ?
C26A C31A H31A 120.4 . . ?

loop_
_geom_bond_atom_site_label_1
_geom_bond_atom_site_label_2
_geom_bond_distance
_geom_bond_site_symmetry_2
_geom_bond_publ_flag
Au1 O1 2.086(15) . ?
Au1 P1 2.220(6) . ?
O1 C1 1.28(2) . ?
O2 C1 1.18(2) . ?
P1 C20 1.810(19) . ?
P1 C26 1.82(2) . ?
P1 C14 1.83(2) . ?
C1 C2 1.58(3) . ?
C2 C3 1.48(3) . ?
C2 C11 1.55(3) . ?
C2 H2 1.0000 . ?
C3 C4 1.34(3) . ?
C3 C8 1.40(2) . ?
C4 C5 1.37(4) . ?
C4 H4 0.9500 . ?
C5 C6 1.34(4) . ?
C5 H5 0.9500 . ?
C6 C7 1.29(4) . ?
C6 C9 1.55(4) . ?
C7 C8 1.40(3) . ?
C7 H7 0.9500 . ?
C8 H8 0.9500 . ?
C9 C10 1.54(4) . ?
C9 H9A 0.9900 . ?
C9 H9B 0.9900 . ?
C10 C13 1.51(5) . ?
C10 C12 1.57(5) . ?
C10 H10 1.0000 . ?
C11 H11A 0.9800 . ?
C11 H11B 0.9800 . ?
C11 H11C 0.9800 . ?
C12 H12A 0.9800 . ?
C12 H12B 0.9800 . ?
C12 H12C 0.9800 . ?
C13 H13A 0.9800 . ?
C13 H13B 0.9800 . ?
C13 H13C 0.9800 . ?
C14 C15 1.35(3) . ?
C14 C19 1.41(3) . ?
C15 C16 1.39(3) . ?
C15 H15 0.9500 . ?
C16 C17 1.31(3) . ?
C16 H16 0.9500 . ?
C17 C18 1.39(4) . ?
C17 H17 0.9500 . ?
C18 C19 1.39(3) . ?
C18 H18 0.9500 . ?
C19 H19 0.9500 . ?
C20 C21 1.38(3) . ?
C20 C25 1.40(2) . ?
C21 C22 1.35(3) . ?
C21 H21 0.9500 . ?
C22 C23 1.45(4) . ?
C22 H22 0.9500 . ?
C23 C24 1.32(3) . ?
C23 H23 0.9500 . ?
C24 C25 1.37(3) . ?
C24 H24 0.9500 . ?
C25 H25 0.9500 . ?
C26 C27 1.38(3) . ?
C26 C31 1.40(3) . ?
C27 C28 1.40(3) . ?
C27 H27 0.9500 . ?
C28 C29 1.39(3) . ?
C28 H28 0.9500 . ?
C29 C30 1.37(4) . ?
C29 H29 0.9500 . ?
C30 C31 1.37(3) . ?
C30 H30 0.9500 . ?
C31 H31 0.9500 . ?
Au1A O1A 2.056(14) . ?
Au1A P1A 2.220(5) . ?
O1A C1A 1.27(3) . ?
O2A C1A 1.24(3) . ?
P1A C20A 1.817(19) . ?
P1A C14A 1.82(2) . ?
P1A C26A 1.82(2) . ?
C1A C2A 1.54(3) . ?
C2A C3A 1.48(3) . ?
C2A C11A 1.52(3) . ?
C2A H2A 1.0000 . ?
C3A C8A 1.40(4) . ?
C3A C4A 1.43(3) . ?
C4A C5A 1.32(4) . ?
C4A H4A 0.9500 . ?
C5A C6A 1.47(4) . ?
C5A H5A 0.9500 . ?
C6A C7A 1.39(4) . ?
C6A C9A 1.48(4) . ?
C7A C8A 1.35(4) . ?
C7A H7A 0.9500 . ?
C8A H8A 0.9500 . ?
C9A C10A 1.497(14) . ?
C9A H9A1 0.9900 . ?
C9A H9A2 0.9900 . ?
C10A C12A 1.508(14) . ?
C10A C13A 1.519(14) . ?
C10A H10A 1.0000 . ?
C11A H11D 0.9800 . ?
C11A H11E 0.9800 . ?
C11A H11F 0.9800 . ?
C12A H12D 0.9800 . ?
C12A H12E 0.9800 . ?
C12A H12F 0.9800 . ?
C13A H13D 0.9800 . ?
C13A H13E 0.9800 . ?
C13A H13F 0.9800 . ?
C14A C15A 1.37(3) . ?
C14A C19A 1.40(3) . ?
C15A C16A 1.37(3) . ?
C15A H15A 0.9500 . ?
C16A C17A 1.38(4) . ?
C16A H16A 0.9500 . ?
C17A C18A 1.39(3) . ?
C17A H17A 0.9500 . ?
C18A C19A 1.41(3) . ?
C18A H18A 0.9500 . ?
C19A H19A 0.9500 . ?
C20A C25A 1.37(3) . ?
C20A C21A 1.38(3) . ?
C21A C22A 1.44(3) . ?
C21A H21A 0.9500 . ?
C22A C23A 1.30(3) . ?
C22A H22A 0.9500 . ?
C23A C24A 1.49(4) . ?
C23A H23A 0.9500 . ?
C24A C25A 1.39(3) . ?
C24A H24A 0.9500 . ?
C25A H25A 0.9500 . ?
C26A C27A 1.33(3) . ?
C26A C31A 1.42(3) . ?
C27A C28A 1.41(3) . ?
C27A H27A 0.9500 . ?
C28A C29A 1.35(4) . ?
C28A H28A 0.9500 . ?
C29A C30A 1.34(3) . ?
C29A H29A 0.9500 . ?
C30A C31A 1.38(3) . ?
C30A H30A 0.9500 . ?
C31A H31A 0.9500 . ?

loop_
_geom_torsion_atom_site_label_1
_geom_torsion_atom_site_label_2
_geom_torsion_atom_site_label_3
_geom_torsion_atom_site_label_4
_geom_torsion
_geom_torsion_site_symmetry_1
_geom_torsion_site_symmetry_2
_geom_torsion_site_symmetry_3
_geom_torsion_site_symmetry_4
_geom_torsion_publ_flag
Au1 O1 C1 O2 1(3) . . . . ?
Au1 O1 C1 C2 -179.0(13) . . . . ?
O2 C1 C2 C3 -95(2) . . . . ?
O1 C1 C2 C3 85(2) . . . . ?
O2 C1 C2 C11 135(2) . . . . ?
O1 C1 C2 C11 -45(3) . . . . ?
C11 C2 C3 C4 -140(2) . . . . ?
C1 C2 C3 C4 92(3) . . . . ?
C11 C2 C3 C8 43(3) . . . . ?
C1 C2 C3 C8 -85(2) . . . . ?
C8 C3 C4 C5 -1(3) . . . . ?
C2 C3 C4 C5 -178(2) . . . . ?
C3 C4 C5 C6 1(4) . . . . ?
C4 C5 C6 C7 -2(4) . . . . ?
C4 C5 C6 C9 173(2) . . . . ?
C5 C6 C7 C8 2(4) . . . . ?
C9 C6 C7 C8 -173(2) . . . . ?
C6 C7 C8 C3 -2(4) . . . . ?
C4 C3 C8 C7 1(3) . . . . ?
C2 C3 C8 C7 178(2) . . . . ?
C7 C6 C9 C10 -77(4) . . . . ?
C5 C6 C9 C10 108(3) . . . . ?
C6 C9 C10 C13 -66(4) . . . . ?
C6 C9 C10 C12 167(3) . . . . ?
C20 P1 C14 C15 145.3(16) . . . . ?
C26 P1 C14 C15 -103.1(17) . . . . ?
Au1 P1 C14 C15 22.3(18) . . . . ?
C20 P1 C14 C19 -33.4(18) . . . . ?
C26 P1 C14 C19 78.2(17) . . . . ?
Au1 P1 C14 C19 -156.3(14) . . . . ?
C19 C14 C15 C16 -2(3) . . . . ?
P1 C14 C15 C16 178.9(16) . . . . ?
C14 C15 C16 C17 -1(3) . . . . ?
C15 C16 C17 C18 4(4) . . . . ?
C16 C17 C18 C19 -5(4) . . . . ?
C17 C18 C19 C14 2(3) . . . . ?
C15 C14 C19 C18 2(3) . . . . ?
P1 C14 C19 C18 -179.7(17) . . . . ?
C26 P1 C20 C21 160.8(17) . . . . ?
C14 P1 C20 C21 -86.2(18) . . . . ?
Au1 P1 C20 C21 37.1(18) . . . . ?
C26 P1 C20 C25 -23(2) . . . . ?
C14 P1 C20 C25 90.4(19) . . . . ?
Au1 P1 C20 C25 -146.3(16) . . . . ?
C25 C20 C21 C22 2(3) . . . . ?
P1 C20 C21 C22 179(2) . . . . ?
C20 C21 C22 C23 -3(4) . . . . ?
C21 C22 C23 C24 4(4) . . . . ?
C22 C23 C24 C25 -4(4) . . . . ?
C23 C24 C25 C20 3(4) . . . . ?
C21 C20 C25 C24 -2(3) . . . . ?
P1 C20 C25 C24 -178.6(18) . . . . ?
C20 P1 C26 C27 90.8(19) . . . . ?
C14 P1 C26 C27 -21(2) . . . . ?
Au1 P1 C26 C27 -146.0(17) . . . . ?
C20 P1 C26 C31 -85.8(18) . . . . ?
C14 P1 C26 C31 162.9(17) . . . . ?
Au1 P1 C26 C31 37.4(18) . . . . ?
C31 C26 C27 C28 -1(3) . . . . ?
P1 C26 C27 C28 -177.2(17) . . . . ?
C26 C27 C28 C29 2(4) . . . . ?
C27 C28 C29 C30 -2(4) . . . . ?
C28 C29 C30 C31 1(4) . . . . ?
C29 C30 C31 C26 0(4) . . . . ?
C27 C26 C31 C30 0(3) . . . . ?
P1 C26 C31 C30 176.7(18) . . . . ?
Au1A O1A C1A O2A 0(3) . . . . ?
Au1A O1A C1A C2A 179.9(14) . . . . ?
O2A C1A C2A C3A 77(3) . . . . ?
O1A C1A C2A C3A -103(3) . . . . ?
O2A C1A C2A C11A -48(3) . . . . ?
O1A C1A C2A C11A 132(2) . . . . ?
C11A C2A C3A C8A 35(4) . . . . ?
C1A C2A C3A C8A -89(3) . . . . ?
C11A C2A C3A C4A -150(2) . . . . ?
C1A C2A C3A C4A 86(3) . . . . ?
C8A C3A C4A C5A -1(4) . . . . ?
C2A C3A C4A C5A -177(2) . . . . ?
C3A C4A C5A C6A 5(4) . . . . ?
C4A C5A C6A C7A -8(4) . . . . ?
C4A C5A C6A C9A 172(2) . . . . ?
C5A C6A C7A C8A 8(4) . . . . ?
C9A C6A C7A C8A -173(2) . . . . ?
C6A C7A C8A C3A -4(4) . . . . ?
C4A C3A C8A C7A 0(4) . . . . ?
C2A C3A C8A C7A 176(2) . . . . ?
C7A C6A C9A C10A -106(4) . . . . ?
C5A C6A C9A C10A 73(4) . . . . ?
C6A C9A C10A C12A -172(3) . . . . ?
C6A C9A C10A C13A 54(4) . . . . ?
C20A P1A C14A C15A -150.8(18) . . . . ?
C26A P1A C14A C15A 95(2) . . . . ?
Au1A P1A C14A C15A -29(2) . . . . ?
C20A P1A C14A C19A 27(2) . . . . ?
C26A P1A C14A C19A -86.9(19) . . . . ?
Au1A P1A C14A C19A 148.3(16) . . . . ?
C19A C14A C15A C16A 9(4) . . . . ?
P1A C14A C15A C16A -174(2) . . . . ?
C14A C15A C16A C17A -8(4) . . . . ?
C15A C16A C17A C18A 5(4) . . . . ?
C16A C17A C18A C19A -2(4) . . . . ?
C15A C14A C19A C18A -6(3) . . . . ?
P1A C14A C19A C18A 176.4(15) . . . . ?
C17A C18A C19A C14A 3(3) . . . . ?
C14A P1A C20A C25A -99(2) . . . . ?
C26A P1A C20A C25A 10(2) . . . . ?
Au1A P1A C20A C25A 140.7(18) . . . . ?
C14A P1A C20A C21A 78.9(18) . . . . ?
C26A P1A C20A C21A -171.4(17) . . . . ?
Au1A P1A C20A C21A -41.1(18) . . . . ?
C25A C20A C21A C22A 5(3) . . . . ?
P1A C20A C21A C22A -173.4(17) . . . . ?
C20A C21A C22A C23A -3(4) . . . . ?
C21A C22A C23A C24A 3(4) . . . . ?
C22A C23A C24A C25A -4(4) . . . . ?
C21A C20A C25A C24A -6(4) . . . . ?
P1A C20A C25A C24A 172.3(19) . . . . ?
C23A C24A C25A C20A 5(4) . . . . ?
C20A P1A C26A C27A -65(2) . . . . ?
C14A P1A C26A C27A 46(2) . . . . ?
Au1A P1A C26A C27A 167.2(16) . . . . ?
C20A P1A C26A C31A 110.4(17) . . . . ?
C14A P1A C26A C31A -138.4(16) . . . . ?
Au1A P1A C26A C31A -17.7(19) . . . . ?
C31A C26A C27A C28A 5(3) . . . . ?
P1A C26A C27A C28A -179.6(19) . . . . ?
C26A C27A C28A C29A -3(4) . . . . ?
C27A C28A C29A C30A 1(4) . . . . ?
C28A C29A C30A C31A -2(4) . . . . ?
C29A C30A C31A C26A 4(3) . . . . ?
C27A C26A C31A C30A -6(3) . . . . ?
P1A C26A C31A C30A 178.7(17) . . . . ?
